data_7159471
loop_
_publ_author_name
'Dasi, Rajesh'
'Villinger, Alexander'
'Brasholz, Malte'

_publ_section_title
;
 Visible light-induced iridium(III)-sensitized [2 + 2] and [3 + 2]
 photocycloadditions of 2-cyanochromone with alkenes.
;
_journal_issue 30
_journal_name_full 'Organic &amp; biomolecular chemistry'
_journal_page_first 6103
_journal_page_last 6106
_journal_paper_doi 10.1039/d3ob00862b
_journal_volume 21
_journal_year 2023
_chemical_formula_sum 'C19 H14 Cl N O2'
_chemical_formula_weight 323.76
_space_group_crystal_system monoclinic
_space_group_IT_number 14
_space_group_name_Hall '-P 2yn'
_space_group_name_H-M_alt 'P 1 21/n 1'
_atom_sites_solution_hydrogens geom
_audit_creation_method SHELXL-2014/7
_audit_update_record
;
2023-03-21 deposited with the CCDC.	2023-07-11 downloaded from the CCDC.
;
_cell_angle_alpha 90
_cell_angle_beta 104.883(5)
_cell_angle_gamma 90
_cell_formula_units_Z 4
_cell_length_a 9.4965(12)
_cell_length_b 10.7884(13)
_cell_length_c 15.316(2)
_cell_measurement_reflns_used 9959
_cell_measurement_temperature 123(2)
_cell_measurement_theta_max 32.58
_cell_measurement_theta_min 2.29
_cell_volume 1516.5(3)
_computing_cell_refinement 'Bruker Apex V7.51A'
_computing_data_collection 'Bruker Apex V7.51A'
_computing_data_reduction 'Bruker SAINT'
_computing_molecular_graphics 'ORTEP-3v2.01 (Farrugia, 2012)'
_computing_publication_material 'SHELXL-2014/7 (Sheldrick, 2015)'
_computing_structure_refinement 'SHELXL-2014/7 (Sheldrick, 2015)'
_computing_structure_solution 'Bruker SHELXTL'
_diffrn_ambient_temperature 123(2)
_diffrn_detector_area_resol_mean 10.4167
_diffrn_measured_fraction_theta_full 0.999
_diffrn_measured_fraction_theta_max 0.999
_diffrn_measurement_device_type 'Bruker Apex Kappa-II-CCD-diffractometer'
_diffrn_measurement_method 'phi and omega scans'
_diffrn_radiation_type MoK\a
_diffrn_radiation_wavelength 0.71073
_diffrn_reflns_av_R_equivalents 0.0402
_diffrn_reflns_av_unetI/netI 0.0210
_diffrn_reflns_Laue_measured_fraction_full 0.999
_diffrn_reflns_Laue_measured_fraction_max 0.999
_diffrn_reflns_limit_h_max 14
_diffrn_reflns_limit_h_min -14
_diffrn_reflns_limit_k_max 16
_diffrn_reflns_limit_k_min -15
_diffrn_reflns_limit_l_max 22
_diffrn_reflns_limit_l_min -22
_diffrn_reflns_number 49983
_diffrn_reflns_point_group_measured_fraction_full 0.999
_diffrn_reflns_point_group_measured_fraction_max 0.999
_diffrn_reflns_theta_full 25.242
_diffrn_reflns_theta_max 31.998
_diffrn_reflns_theta_min 2.291
_diffrn_source 'sealed tube'
_exptl_absorpt_coefficient_mu 0.261
_exptl_absorpt_correction_T_max 0.7464
_exptl_absorpt_correction_T_min 0.7073
_exptl_absorpt_correction_type multi-scan
_exptl_absorpt_process_details '(SADABS-2016/2; Sheldrick, 2015)'
_exptl_crystal_colour colourless
_exptl_crystal_density_diffrn 1.418
_exptl_crystal_description block
_exptl_crystal_F_000 672
_exptl_crystal_size_max 0.400
_exptl_crystal_size_mid 0.190
_exptl_crystal_size_min 0.090
_refine_diff_density_max 0.588
_refine_diff_density_min -0.338
_refine_diff_density_rms 0.061
_refine_ls_extinction_method none
_refine_ls_goodness_of_fit_ref 1.013
_refine_ls_hydrogen_treatment constr
_refine_ls_matrix_type full
_refine_ls_number_parameters 209
_refine_ls_number_reflns 5266
_refine_ls_number_restraints 0
_refine_ls_restrained_S_all 1.013
_refine_ls_R_factor_all 0.0491
_refine_ls_R_factor_gt 0.0410
_refine_ls_shift/su_max 0.001
_refine_ls_shift/su_mean 0.000
_refine_ls_structure_factor_coef Fsqd
_refine_ls_weighting_details 'w=1/[\s^2^(Fo^2^)+(0.0634P)^2^+0.6507P] where P=(Fo^2^+2Fc^2^)/3'
_refine_ls_weighting_scheme calc
_refine_ls_wR_factor_gt 0.1104
_refine_ls_wR_factor_ref 0.1164
_reflns_Friedel_coverage 0.000
_reflns_number_gt 4501
_reflns_number_total 5266
_reflns_threshold_expression 'I > 2\s(I)'
_cod_data_source_file d3ob00862b2.cif
_cod_data_source_block is_rd242jf1
_cod_depositor_comments 'Adding full bibliography for 7159468--7159472.cif.'
_cod_original_sg_symbol_H-M 'P 21/n'
_cod_database_code 7159471
_shelx_shelxl_version_number 2014/7
_shelx_space_group_comment
;
The symmetry employed for this shelxl refinement is uniquely defined
by the following loop, which should always be used as a source of
symmetry information in preference to the above space-group names.
They are only intended as comments.
;
_shelx_estimated_absorpt_t_min 0.903
_shelx_estimated_absorpt_t_max 0.977

loop_
_space_group_symop_operation_xyz
'x, y, z'
'-x+1/2, y+1/2, -z+1/2'
'-x, -y, -z'
'x-1/2, -y-1/2, z-1/2'

loop_
_atom_site_label
_atom_site_type_symbol
_atom_site_fract_x
_atom_site_fract_y
_atom_site_fract_z
_atom_site_U_iso_or_equiv
_atom_site_adp_type
_atom_site_occupancy
_atom_site_site_symmetry_order
_atom_site_calc_flag
_atom_site_refinement_flags_posn
_atom_site_refinement_flags_adp
_atom_site_refinement_flags_occupancy
_atom_site_disorder_assembly
_atom_site_disorder_group
Cl1 Cl 0.77597(3) 0.20731(4) 0.45112(2) 0.03279(10) Uani 1 1 d . . . . .
O1 O 0.08601(8) 0.34753(7) 0.58700(5) 0.01831(15) Uani 1 1 d . . . . .
O2 O 0.02099(11) 0.11389(8) 0.78542(6) 0.02678(19) Uani 1 1 d . . . . .
N1 N 0.12602(11) 0.14764(11) 0.42894(7) 0.0259(2) Uani 1 1 d . . . . .
C1 C 0.14932(11) 0.22738(9) 0.59363(7) 0.01439(17) Uani 1 1 d . . . . .
C2 C 0.31045(11) 0.21434(9) 0.65340(7) 0.01372(17) Uani 1 1 d . . . . .
C3 C 0.26438(12) 0.09037(10) 0.68971(8) 0.0190(2) Uani 1 1 d . . . . .
H3A H 0.2943 0.0159 0.6612 0.023 Uiso 1 1 calc R U . . .
H3B H 0.2941 0.0835 0.7564 0.023 Uiso 1 1 calc R U . . .
C4 C 0.10208(11) 0.12532(9) 0.65147(7) 0.01657(18) Uani 1 1 d . . . . .
H4 H 0.0460 0.0576 0.6132 0.020 Uiso 1 1 calc R U . . .
C5 C 0.02389(12) 0.17396(10) 0.71869(7) 0.01826(19) Uani 1 1 d . . . . .
C6 C -0.05255(11) 0.29244(10) 0.69563(7) 0.01736(19) Uani 1 1 d . . . . .
C7 C -0.16282(13) 0.32673(12) 0.73704(8) 0.0227(2) Uani 1 1 d . . . . .
H7 H -0.1850 0.2742 0.7815 0.027 Uiso 1 1 calc R U . . .
C8 C -0.23906(13) 0.43568(13) 0.71396(8) 0.0267(2) Uani 1 1 d . . . . .
H8 H -0.3154 0.4572 0.7408 0.032 Uiso 1 1 calc R U . . .
C9 C -0.20258(14) 0.51397(12) 0.65056(8) 0.0268(2) Uani 1 1 d . . . . .
H9 H -0.2537 0.5899 0.6353 0.032 Uiso 1 1 calc R U . . .
C10 C -0.09351(13) 0.48307(11) 0.60962(8) 0.0217(2) Uani 1 1 d . . . . .
H10 H -0.0687 0.5378 0.5673 0.026 Uiso 1 1 calc R U . . .
C11 C -0.02039(11) 0.37089(10) 0.63107(7) 0.01645(18) Uani 1 1 d . . . . .
C12 C 0.13499(11) 0.18422(10) 0.50031(7) 0.01782(19) Uani 1 1 d . . . . .
C13 C 0.34375(12) 0.31358(10) 0.72677(7) 0.0195(2) Uani 1 1 d . . . . .
H13A H 0.3568 0.3937 0.6998 0.029 Uiso 1 1 calc R U . . .
H13B H 0.4332 0.2917 0.7724 0.029 Uiso 1 1 calc R U . . .
H13C H 0.2627 0.3191 0.7553 0.029 Uiso 1 1 calc R U . . .
C14 C 0.42743(11) 0.21125(9) 0.60309(7) 0.01499(18) Uani 1 1 d . . . . .
C15 C 0.44080(12) 0.30971(10) 0.54682(7) 0.0189(2) Uani 1 1 d . . . . .
H15 H 0.3764 0.3783 0.5412 0.023 Uiso 1 1 calc R U . . .
C16 C 0.54647(13) 0.30938(12) 0.49886(8) 0.0225(2) Uani 1 1 d . . . . .
H16 H 0.5537 0.3759 0.4596 0.027 Uiso 1 1 calc R U . . .
C17 C 0.64130(12) 0.20940(12) 0.50968(8) 0.0226(2) Uani 1 1 d . . . . .
C18 C 0.63263(12) 0.11122(12) 0.56586(8) 0.0246(2) Uani 1 1 d . . . . .
H18 H 0.6994 0.0441 0.5729 0.030 Uiso 1 1 calc R U . . .
C19 C 0.52405(12) 0.11249(11) 0.61205(8) 0.0209(2) Uani 1 1 d . . . . .
H19 H 0.5159 0.0449 0.6502 0.025 Uiso 1 1 calc R U . . .

loop_
_atom_site_aniso_label
_atom_site_aniso_U_11
_atom_site_aniso_U_22
_atom_site_aniso_U_33
_atom_site_aniso_U_23
_atom_site_aniso_U_13
_atom_site_aniso_U_12
Cl1 0.01902(14) 0.0567(2) 0.02645(15) -0.01496(13) 0.01274(11) -0.00375(12)
O1 0.0188(3) 0.0154(3) 0.0238(4) 0.0034(3) 0.0111(3) 0.0054(3)
O2 0.0345(5) 0.0227(4) 0.0283(4) 0.0040(3) 0.0176(4) -0.0013(3)
N1 0.0202(4) 0.0356(6) 0.0204(4) -0.0042(4) 0.0028(3) 0.0044(4)
C1 0.0133(4) 0.0142(4) 0.0162(4) -0.0002(3) 0.0047(3) 0.0017(3)
C2 0.0133(4) 0.0137(4) 0.0142(4) 0.0005(3) 0.0038(3) 0.0005(3)
C3 0.0186(5) 0.0148(4) 0.0246(5) 0.0049(4) 0.0073(4) 0.0016(3)
C4 0.0165(4) 0.0141(4) 0.0207(4) -0.0008(3) 0.0077(3) -0.0018(3)
C5 0.0165(4) 0.0175(4) 0.0225(5) -0.0019(4) 0.0082(4) -0.0038(3)
C6 0.0150(4) 0.0183(4) 0.0198(4) -0.0038(3) 0.0064(3) -0.0011(3)
C7 0.0195(5) 0.0272(5) 0.0239(5) -0.0060(4) 0.0102(4) -0.0017(4)
C8 0.0207(5) 0.0344(6) 0.0258(5) -0.0096(5) 0.0076(4) 0.0056(4)
C9 0.0256(5) 0.0302(6) 0.0231(5) -0.0052(4) 0.0035(4) 0.0134(5)
C10 0.0229(5) 0.0219(5) 0.0198(5) 0.0002(4) 0.0045(4) 0.0084(4)
C11 0.0140(4) 0.0184(4) 0.0170(4) -0.0029(3) 0.0040(3) 0.0022(3)
C12 0.0128(4) 0.0203(5) 0.0196(4) -0.0004(4) 0.0027(3) 0.0025(3)
C13 0.0204(5) 0.0216(5) 0.0172(4) -0.0053(4) 0.0059(4) -0.0031(4)
C14 0.0124(4) 0.0176(4) 0.0148(4) -0.0022(3) 0.0031(3) 0.0005(3)
C15 0.0171(5) 0.0211(5) 0.0202(5) 0.0010(4) 0.0078(4) 0.0013(4)
C16 0.0193(5) 0.0300(6) 0.0202(5) 0.0000(4) 0.0088(4) -0.0023(4)
C17 0.0139(4) 0.0369(6) 0.0181(5) -0.0099(4) 0.0063(4) -0.0020(4)
C18 0.0162(5) 0.0291(6) 0.0289(5) -0.0063(4) 0.0061(4) 0.0051(4)
C19 0.0165(4) 0.0222(5) 0.0239(5) -0.0003(4) 0.0049(4) 0.0040(4)

loop_
_atom_type_symbol
_atom_type_description
_atom_type_scat_dispersion_real
_atom_type_scat_dispersion_imag
_atom_type_scat_source
C C 0.0033 0.0016 'International Tables Vol C Tables 4.2.6.8 and 6.1.1.4'
H H 0.0000 0.0000 'International Tables Vol C Tables 4.2.6.8 and 6.1.1.4'
Cl Cl 0.1484 0.1585 'International Tables Vol C Tables 4.2.6.8 and 6.1.1.4'
N N 0.0061 0.0033 'International Tables Vol C Tables 4.2.6.8 and 6.1.1.4'
O O 0.0106 0.0060 'International Tables Vol C Tables 4.2.6.8 and 6.1.1.4'

loop_
_geom_angle_atom_site_label_1
_geom_angle_atom_site_label_2
_geom_angle_atom_site_label_3
_geom_angle
_geom_angle_site_symmetry_1
_geom_angle_site_symmetry_3
_geom_angle_publ_flag
C11 O1 C1 118.87(8) . . ?
O1 C1 C12 106.64(8) . . ?
O1 C1 C4 120.62(8) . . ?
C12 C1 C4 111.17(9) . . ?
O1 C1 C2 116.94(8) . . ?
C12 C1 C2 111.65(8) . . ?
C4 C1 C2 89.14(7) . . ?
C14 C2 C13 110.60(8) . . ?
C14 C2 C3 118.46(8) . . ?
C13 C2 C3 111.38(9) . . ?
C14 C2 C1 116.03(8) . . ?
C13 C2 C1 110.62(8) . . ?
C3 C2 C1 87.94(7) . . ?
C4 C3 C2 89.96(7) . . ?
C4 C3 H3A 113.6 . . ?
C2 C3 H3A 113.6 . . ?
C4 C3 H3B 113.6 . . ?
C2 C3 H3B 113.6 . . ?
H3A C3 H3B 110.9 . . ?
C5 C4 C3 116.28(9) . . ?
C5 C4 C1 114.09(8) . . ?
C3 C4 C1 89.03(7) . . ?
C5 C4 H4 111.9 . . ?
C3 C4 H4 111.9 . . ?
C1 C4 H4 111.9 . . ?
O2 C5 C6 123.34(10) . . ?
O2 C5 C4 120.61(10) . . ?
C6 C5 C4 115.98(9) . . ?
C11 C6 C7 118.98(10) . . ?
C11 C6 C5 120.98(9) . . ?
C7 C6 C5 120.02(10) . . ?
C8 C7 C6 120.78(11) . . ?
C8 C7 H7 119.6 . . ?
C6 C7 H7 119.6 . . ?
C7 C8 C9 119.11(11) . . ?
C7 C8 H8 120.4 . . ?
C9 C8 H8 120.4 . . ?
C10 C9 C8 121.22(11) . . ?
C10 C9 H9 119.4 . . ?
C8 C9 H9 119.4 . . ?
C9 C10 C11 119.28(11) . . ?
C9 C10 H10 120.4 . . ?
C11 C10 H10 120.4 . . ?
O1 C11 C10 115.37(10) . . ?
O1 C11 C6 124.02(9) . . ?
C10 C11 C6 120.56(10) . . ?
N1 C12 C1 177.98(12) . . ?
C2 C13 H13A 109.5 . . ?
C2 C13 H13B 109.5 . . ?
H13A C13 H13B 109.5 . . ?
C2 C13 H13C 109.5 . . ?
H13A C13 H13C 109.5 . . ?
H13B C13 H13C 109.5 . . ?
C19 C14 C15 118.85(10) . . ?
C19 C14 C2 121.43(9) . . ?
C15 C14 C2 119.72(9) . . ?
C16 C15 C14 121.23(10) . . ?
C16 C15 H15 119.4 . . ?
C14 C15 H15 119.4 . . ?
C17 C16 C15 118.30(11) . . ?
C17 C16 H16 120.8 . . ?
C15 C16 H16 120.8 . . ?
C18 C17 C16 122.02(10) . . ?
C18 C17 Cl1 118.72(9) . . ?
C16 C17 Cl1 119.26(10) . . ?
C17 C18 C19 118.67(10) . . ?
C17 C18 H18 120.7 . . ?
C19 C18 H18 120.7 . . ?
C14 C19 C18 120.91(11) . . ?
C14 C19 H19 119.5 . . ?
C18 C19 H19 119.5 . . ?

loop_
_geom_bond_atom_site_label_1
_geom_bond_atom_site_label_2
_geom_bond_distance
_geom_bond_site_symmetry_2
_geom_bond_publ_flag
Cl1 C17 1.7407(11) . ?
O1 C11 1.3749(12) . ?
O1 C1 1.4215(12) . ?
O2 C5 1.2164(14) . ?
N1 C12 1.1446(15) . ?
C1 C12 1.4759(15) . ?
C1 C4 1.5499(14) . ?
C1 C2 1.5747(14) . ?
C2 C14 1.5062(14) . ?
C2 C13 1.5253(14) . ?
C2 C3 1.5539(14) . ?
C3 C4 1.5482(15) . ?
C3 H3A 0.9900 . ?
C3 H3B 0.9900 . ?
C4 C5 1.5097(15) . ?
C4 H4 1.0000 . ?
C5 C6 1.4676(15) . ?
C6 C11 1.3937(15) . ?
C6 C7 1.4060(15) . ?
C7 C8 1.3781(18) . ?
C7 H7 0.9500 . ?
C8 C9 1.396(2) . ?
C8 H8 0.9500 . ?
C9 C10 1.3822(16) . ?
C9 H9 0.9500 . ?
C10 C11 1.3920(15) . ?
C10 H10 0.9500 . ?
C13 H13A 0.9800 . ?
C13 H13B 0.9800 . ?
C13 H13C 0.9800 . ?
C14 C19 1.3898(14) . ?
C14 C15 1.3940(15) . ?
C15 C16 1.3875(15) . ?
C15 H15 0.9500 . ?
C16 C17 1.3875(17) . ?
C16 H16 0.9500 . ?
C17 C18 1.3804(19) . ?
C18 C19 1.3923(16) . ?
C18 H18 0.9500 . ?
C19 H19 0.9500 . ?

loop_
_geom_torsion_atom_site_label_1
_geom_torsion_atom_site_label_2
_geom_torsion_atom_site_label_3
_geom_torsion_atom_site_label_4
_geom_torsion
_geom_torsion_site_symmetry_1
_geom_torsion_site_symmetry_2
_geom_torsion_site_symmetry_3
_geom_torsion_site_symmetry_4
_geom_torsion_publ_flag
C11 O1 C1 C12 126.44(9) . . . . ?
C11 O1 C1 C4 -1.51(14) . . . . ?
C11 O1 C1 C2 -107.84(10) . . . . ?
O1 C1 C2 C14 -99.98(10) . . . . ?
C12 C1 C2 C14 23.21(12) . . . . ?
C4 C1 C2 C14 135.70(8) . . . . ?
O1 C1 C2 C13 27.04(12) . . . . ?
C12 C1 C2 C13 150.23(9) . . . . ?
C4 C1 C2 C13 -97.28(9) . . . . ?
O1 C1 C2 C3 139.15(9) . . . . ?
C12 C1 C2 C3 -97.67(9) . . . . ?
C4 C1 C2 C3 14.83(7) . . . . ?
C14 C2 C3 C4 -133.53(9) . . . . ?
C13 C2 C3 C4 96.53(9) . . . . ?
C1 C2 C3 C4 -14.84(7) . . . . ?
C2 C3 C4 C5 -101.47(9) . . . . ?
C2 C3 C4 C1 15.08(8) . . . . ?
O1 C1 C4 C5 -17.52(13) . . . . ?
C12 C1 C4 C5 -143.40(9) . . . . ?
C2 C1 C4 C5 103.65(9) . . . . ?
O1 C1 C4 C3 -136.05(9) . . . . ?
C12 C1 C4 C3 98.07(9) . . . . ?
C2 C1 C4 C3 -14.88(7) . . . . ?
C3 C4 C5 O2 -55.43(14) . . . . ?
C1 C4 C5 O2 -156.98(10) . . . . ?
C3 C4 C5 C6 127.62(10) . . . . ?
C1 C4 C5 C6 26.07(13) . . . . ?
O2 C5 C6 C11 165.38(11) . . . . ?
C4 C5 C6 C11 -17.76(14) . . . . ?
O2 C5 C6 C7 -16.37(17) . . . . ?
C4 C5 C6 C7 160.48(10) . . . . ?
C11 C6 C7 C8 0.47(17) . . . . ?
C5 C6 C7 C8 -177.81(11) . . . . ?
C6 C7 C8 C9 -1.87(18) . . . . ?
C7 C8 C9 C10 1.13(19) . . . . ?
C8 C9 C10 C11 1.01(18) . . . . ?
C1 O1 C11 C10 -169.90(9) . . . . ?
C1 O1 C11 C6 12.42(15) . . . . ?
C9 C10 C11 O1 179.79(10) . . . . ?
C9 C10 C11 C6 -2.44(17) . . . . ?
C7 C6 C11 O1 179.28(10) . . . . ?
C5 C6 C11 O1 -2.46(16) . . . . ?
C7 C6 C11 C10 1.71(16) . . . . ?
C5 C6 C11 C10 179.97(10) . . . . ?
C13 C2 C14 C19 110.16(11) . . . . ?
C3 C2 C14 C19 -20.14(14) . . . . ?
C1 C2 C14 C19 -122.81(10) . . . . ?
C13 C2 C14 C15 -69.23(12) . . . . ?
C3 C2 C14 C15 160.47(10) . . . . ?
C1 C2 C14 C15 57.81(12) . . . . ?
C19 C14 C15 C16 1.18(16) . . . . ?
C2 C14 C15 C16 -179.42(10) . . . . ?
C14 C15 C16 C17 -1.36(17) . . . . ?
C15 C16 C17 C18 0.38(17) . . . . ?
C15 C16 C17 Cl1 -179.41(9) . . . . ?
C16 C17 C18 C19 0.77(18) . . . . ?
Cl1 C17 C18 C19 -179.44(9) . . . . ?
C15 C14 C19 C18 0.01(16) . . . . ?
C2 C14 C19 C18 -179.39(10) . . . . ?
C17 C18 C19 C14 -0.96(17) . . . . ?
